data_7125644
loop_
_publ_author_name
'Cho, Jihee'
'Verwilst, Peter'
'Kang, Minjung'
'Pan, Jia-Lin'
'Sharma, Amit'
'Hong, Chang Seop'
'Kim, Jong Seung'
'Kim, Sanghee'

_publ_section_title
;
 Crown ether-appended calix[2]triazolium[2]arene as a macrocyclic receptor
 for the recognition of the H<sub>2</sub>PO<sub>4</sub><sup>-</sup> anion.
;
_journal_issue 7
_journal_name_full 'Chemical communications (Cambridge, England)'
_journal_page_first 1038
_journal_page_last 1041
_journal_paper_doi 10.1039/c9cc08906c
_journal_volume 56
_journal_year 2020
_chemical_formula_moiety 'C36 H48 N6 O5'
_chemical_formula_sum 'C36 H48 N6 O5'
_chemical_formula_weight 644.80
_space_group_crystal_system monoclinic
_space_group_IT_number 14
_space_group_name_Hall '-P 2ybc'
_space_group_name_H-M_alt 'P 1 21/c 1'
_atom_sites_solution_hydrogens geom
_atom_sites_solution_primary dual
_audit_creation_date 2018-06-01
_audit_creation_method
;
Olex2 1.2
(compiled 2018.05.29 svn.r3508 for OlexSys, GUI svn.r5506)
;
_audit_update_record
;
2019-05-17 deposited with the CCDC.	2019-12-12 downloaded from the CCDC.
;
_cell_angle_alpha 90
_cell_angle_beta 106.795(4)
_cell_angle_gamma 90
_cell_formula_units_Z 4
_cell_length_a 10.4230(3)
_cell_length_b 20.3482(7)
_cell_length_c 17.1498(7)
_cell_measurement_reflns_used 4862
_cell_measurement_temperature 292.8(3)
_cell_measurement_theta_max 73.0560
_cell_measurement_theta_min 3.4370
_cell_volume 3482.1(2)
_computing_cell_refinement 'CrysAlisPro 1.171.38.41 (Rigaku OD, 2015)'
_computing_data_collection 'CrysAlisPro 1.171.38.41 (Rigaku OD, 2015)'
_computing_data_reduction 'CrysAlisPro 1.171.38.41 (Rigaku OD, 2015)'
_computing_molecular_graphics 'Olex2 (Dolomanov et al., 2009)'
_computing_publication_material 'Olex2 (Dolomanov et al., 2009)'
_computing_structure_refinement 'ShelXL (Sheldrick, 2015)'
_computing_structure_solution 'ShelXT (Sheldrick, 2015)'
_diffrn_ambient_environment air
_diffrn_ambient_temperature 292.8(3)
_diffrn_detector 'CCD plate'
_diffrn_detector_area_resol_mean 5.2262
_diffrn_detector_type AtlasS2
_diffrn_measured_fraction_theta_full 0.998
_diffrn_measured_fraction_theta_max 0.968
_diffrn_measurement_details
;
List of Runs (angles in degrees, time in seconds):

  # Type    Start    End  Width  t~exp~   \w     \q     \k     \f   Frames
#--------------------------------------------------------------------------
  1  \w    -66.00  11.00   1.00    3.45    --  -41.49  38.00-120.00   77
  2  \w   -100.00 -42.00   1.00    3.45    --  -41.49 -38.00  30.00   58
  3  \w     15.00  49.00   1.00    3.45    --   41.49  57.00 -60.00   34
  4  \w     23.00  60.00   1.00    3.45    --   41.49-125.00   0.00   37
  5  \w     67.00 115.00   1.00    3.45    --   41.49  57.00 -60.00   48
  6  \w     78.00 142.00   1.00   13.80    --  106.19  30.00-180.00   64
  7  \w     82.00 177.00   1.00   13.80    --  106.19  45.00  30.00   95
  8  \w     61.00 154.00   1.00   13.80    --  106.19 -15.00-180.00   93
  9  \w     53.00 118.00   1.00   13.80    --  106.19 -30.00   0.00   65
 10  \w     34.00 127.00   1.00   13.80    --  106.19 -61.00-120.00   93
;
_diffrn_measurement_device 'four-circle diffractometer'
_diffrn_measurement_device_type 'SuperNova, Dual, Cu at zero, AtlasS2'
_diffrn_measurement_method '\w scans'
_diffrn_orient_matrix_type 'CrysAlisPro convention (1999,Acta A55,543-557)'
_diffrn_orient_matrix_UB_11 0.0281364000
_diffrn_orient_matrix_UB_12 -0.0460990000
_diffrn_orient_matrix_UB_13 0.0742790000
_diffrn_orient_matrix_UB_21 0.1289369000
_diffrn_orient_matrix_UB_22 0.0387085000
_diffrn_orient_matrix_UB_23 0.0410082000
_diffrn_orient_matrix_UB_31 -0.0798024000
_diffrn_orient_matrix_UB_32 0.0460082000
_diffrn_orient_matrix_UB_33 0.0401136000
_diffrn_radiation_monochromator mirror
_diffrn_radiation_probe x-ray
_diffrn_radiation_type CuK\a
_diffrn_radiation_wavelength 1.54184
_diffrn_reflns_av_R_equivalents 0.0324
_diffrn_reflns_av_unetI/netI 0.0391
_diffrn_reflns_Laue_measured_fraction_full 0.998
_diffrn_reflns_Laue_measured_fraction_max 0.968
_diffrn_reflns_limit_h_max 8
_diffrn_reflns_limit_h_min -12
_diffrn_reflns_limit_k_max 23
_diffrn_reflns_limit_k_min -24
_diffrn_reflns_limit_l_max 20
_diffrn_reflns_limit_l_min -20
_diffrn_reflns_number 13883
_diffrn_reflns_point_group_measured_fraction_full 0.998
_diffrn_reflns_point_group_measured_fraction_max 0.968
_diffrn_reflns_theta_full 67.684
_diffrn_reflns_theta_max 73.700
_diffrn_reflns_theta_min 3.459
_diffrn_source 'micro-focus sealed X-ray tube'
_diffrn_source_type 'SuperNova (Cu) X-ray Source'
_exptl_absorpt_coefficient_mu 0.669
_exptl_absorpt_correction_T_max 0.992
_exptl_absorpt_correction_T_min 0.980
_exptl_absorpt_correction_type gaussian
_exptl_absorpt_process_details
;
CrysAlisPro 1.171.38.41 (Rigaku Oxford Diffraction, 2015)
Numerical absorption correction based on gaussian integration over
			a multifaceted crystal model
Empirical absorption correction using spherical harmonics,
 implemented in SCALE3 ABSPACK scaling algorithm.
;
_exptl_crystal_colour 'metallic light white'
_exptl_crystal_density_diffrn 1.230
_exptl_crystal_description irregular
_exptl_crystal_F_000 1384
_exptl_crystal_size_max 0.436
_exptl_crystal_size_mid 0.311
_exptl_crystal_size_min 0.155
_refine_diff_density_max 0.437
_refine_diff_density_min -0.339
_refine_diff_density_rms 0.060
_refine_ls_extinction_method none
_refine_ls_goodness_of_fit_ref 1.025
_refine_ls_hydrogen_treatment constr
_refine_ls_matrix_type full
_refine_ls_number_parameters 497
_refine_ls_number_reflns 6803
_refine_ls_number_restraints 0
_refine_ls_restrained_S_all 1.025
_refine_ls_R_factor_all 0.0901
_refine_ls_R_factor_gt 0.0728
_refine_ls_shift/su_max 0.001
_refine_ls_shift/su_mean 0.000
_refine_ls_structure_factor_coef Fsqd
_refine_ls_weighting_details 'w=1/[\s^2^(Fo^2^)+(0.1344P)^2^+1.0817P] where P=(Fo^2^+2Fc^2^)/3'
_refine_ls_weighting_scheme calc
_refine_ls_wR_factor_gt 0.2120
_refine_ls_wR_factor_ref 0.2348
_reflns_Friedel_coverage 0.000
_reflns_number_gt 5139
_reflns_number_total 6803
_reflns_threshold_expression 'I > 2\s(I)'
_cod_data_source_file c9cc08906c2.cif
_cod_data_source_block exp_1235
_cod_depositor_comments 'Adding full bibliography for 7125644--7125647.cif.'
_cod_database_code 7125644
_shelx_shelxl_version_number 2017/1
_chemical_oxdiff_formula 'c36 h48 n6 o5'
_chemical_oxdiff_usercomment CJH-8-176
_shelx_space_group_comment
;
The symmetry employed for this shelxl refinement is uniquely defined
by the following loop, which should always be used as a source of
symmetry information in preference to the above space-group names.
They are only intended as comments.
;
_reflns_odcompleteness_completeness 99.83
_reflns_odcompleteness_iscentric 1
_reflns_odcompleteness_theta 66.97
_olex2_refinement_description
;
1. Fixed Uiso
 At 1.2 times of:
  All C(H) groups, All C(H,H) groups, All C(H,H,H,H) groups
 At 1.5 times of:
  All C(H,H,H) groups
2. Others
 Sof(O32B)=Sof(H30A)=Sof(H30B)=Sof(H33C)=Sof(H33D)=Sof(H31C)=Sof(H31D)=
 Sof(C45B)=Sof(H45D)=Sof(H45E)=Sof(H45F)=Sof(C46B)=Sof(H46D)=Sof(H46E)=
 Sof(H46F)=Sof(C47B)=Sof(H47D)=Sof(H47E)=Sof(H47F)=Sof(C27B)=Sof(H27C)=
 Sof(H27D)=Sof(C28B)=Sof(H28C)=Sof(H28D)=Sof(O29B)=1-FVAR(1)
 Sof(O32A)=Sof(H30C)=Sof(H30D)=Sof(H33A)=Sof(H33B)=Sof(H31A)=Sof(H31B)=
 Sof(C45A)=Sof(H45A)=Sof(H45B)=Sof(H45C)=Sof(C46A)=Sof(H46A)=Sof(H46B)=
 Sof(H46C)=Sof(C47A)=Sof(H47A)=Sof(H47B)=Sof(H47C)=Sof(C27A)=Sof(H27A)=
 Sof(H27B)=Sof(C28A)=Sof(H28A)=Sof(H28B)=Sof(O29A)=FVAR(1)
3.a Secondary CH2 refined with riding coordinates:
 C10(H10A,H10B), C4(H4A,H4B), C20(H20A,H20B), C14(H14A,H14B), C37(H37A,H37B),
 C36(H36A,H36B), C30(H30C,H30D), C30(H30A,H30B), C34(H34A,H34B), C33(H33A,H33B),
  C33(H33C,H33D), C31(H31A,H31B), C31(H31C,H31D), C27A(H27A,H27B), C27B(H27C,
 H27D), C28A(H28A,H28B), C28B(H28C,H28D)
3.b Aromatic/amide H refined with riding coordinates:
 C18(H18), C12(H12), C8(H8), C6(H6), C16(H16), C2(H2)
3.c Idealised Me refined as rotating group:
 C41(H41A,H41B,H41C), C42(H42A,H42B,H42C), C43(H43A,H43B,H43C), C45A(H45A,H45B,
 H45C), C45B(H45D,H45E,H45F), C46A(H46A,H46B,H46C), C46B(H46D,H46E,H46F),
 C47A(H47A,H47B,H47C), C47B(H47D,H47E,H47F)
;
_olex2_submission_special_instructions 'No special instructions were received'
_oxdiff_exptl_absorpt_empirical_details
;
Empirical correction (ABSPACK) includes:
- Absorption correction using spherical harmonics
- Frame scaling
;
_oxdiff_exptl_absorpt_empirical_full_max 1.625
_oxdiff_exptl_absorpt_empirical_full_min 0.565

loop_
_space_group_symop_operation_xyz
'x, y, z'
'-x, y+1/2, -z+1/2'
'-x, -y, -z'
'x, -y-1/2, z-1/2'

loop_
_atom_site_label
_atom_site_type_symbol
_atom_site_fract_x
_atom_site_fract_y
_atom_site_fract_z
_atom_site_U_iso_or_equiv
_atom_site_adp_type
_atom_site_occupancy
_atom_site_site_symmetry_order
_atom_site_calc_flag
_atom_site_refinement_flags_posn
_atom_site_refinement_flags_occupancy
_atom_site_disorder_assembly
_atom_site_disorder_group
O38 O 0.30773(18) 0.90128(9) 0.50469(11) 0.0585(5) Uani 1 1 d . . . .
O26 O 0.05397(19) 0.74541(10) 0.42165(11) 0.0618(5) Uani 1 1 d . . . .
N11 N 0.4830(2) 0.76603(11) 0.55535(13) 0.0542(5) Uani 1 1 d . . . .
N1 N -0.0818(2) 0.84381(11) 0.53105(14) 0.0586(5) Uani 1 1 d . . . .
C13 C 0.3455(2) 0.68491(11) 0.52042(15) 0.0479(5) Uani 1 1 d . . . .
C3 C 0.0576(2) 0.92217(11) 0.58041(16) 0.0505(6) Uani 1 1 d . . . .
N24 N 0.5384(2) 0.71430(12) 0.60020(16) 0.0674(6) Uani 1 1 d . . . .
N23 N 0.4553(3) 0.66459(12) 0.57924(17) 0.0710(7) Uani 1 1 d . . . .
C25 C 0.0271(2) 0.70687(12) 0.48154(14) 0.0485(5) Uani 1 1 d . . . .
O35 O 0.4838(3) 0.91727(15) 0.40061(16) 0.0958(8) Uani 1 1 d . . . .
C39 C 0.3666(2) 0.90625(11) 0.58785(15) 0.0483(5) Uani 1 1 d . . . .
C9 C 0.4874(2) 0.87373(11) 0.62133(15) 0.0482(5) Uani 1 1 d . . . .
C18 C -0.1090(2) 0.68186(11) 0.56852(14) 0.0476(5) Uani 1 1 d . . . .
H18 H -0.180630 0.692407 0.588317 0.057 Uiso 1 1 calc R . . .
C19 C -0.0781(2) 0.72328(11) 0.51210(14) 0.0466(5) Uani 1 1 d . . . .
C12 C 0.3626(2) 0.74873(13) 0.50447(17) 0.0552(6) Uani 1 1 d . . . .
H12 H 0.303687 0.775318 0.466355 0.066 Uiso 1 1 calc R . . .
C8 C 0.5492(2) 0.87936(12) 0.70483(15) 0.0501(5) Uani 1 1 d . . . .
H8 H 0.630892 0.858434 0.727094 0.060 Uiso 1 1 calc R . . .
C5 C 0.3044(2) 0.94003(11) 0.63717(17) 0.0524(6) Uani 1 1 d . . . .
C6 C 0.3687(2) 0.94374(12) 0.72064(17) 0.0546(6) Uani 1 1 d . . . .
H6 H 0.326861 0.966188 0.753770 0.066 Uiso 1 1 calc R . . .
C7 C 0.4934(2) 0.91497(12) 0.75610(16) 0.0507(5) Uani 1 1 d . . . .
C15 C 0.1090(2) 0.65319(12) 0.51189(16) 0.0519(6) Uani 1 1 d . . . .
C16 C 0.0746(3) 0.61328(12) 0.56768(17) 0.0550(6) Uani 1 1 d . . . .
H16 H 0.127607 0.576702 0.587322 0.066 Uiso 1 1 calc R . . .
C17 C -0.0360(2) 0.62523(12) 0.59610(15) 0.0504(5) Uani 1 1 d . . . .
C10 C 0.5484(2) 0.83098(13) 0.56967(16) 0.0542(6) Uani 1 1 d . . . .
H10A H 0.539166 0.852436 0.517828 0.065 Uiso 1 1 calc R . . .
H10B H 0.643288 0.825349 0.596716 0.065 Uiso 1 1 calc R . . .
C2 C 0.0291(2) 0.87400(13) 0.52366(17) 0.0580(6) Uani 1 1 d . . . .
H2 H 0.076591 0.863780 0.486921 0.070 Uiso 1 1 calc R . . .
N22 N -0.0353(3) 0.92035(16) 0.6211(2) 0.0905(9) Uani 1 1 d . . . .
N21 N -0.1201(3) 0.87292(16) 0.5911(2) 0.0877(9) Uani 1 1 d . . . .
C4 C 0.1676(3) 0.97089(13) 0.6023(2) 0.0640(7) Uani 1 1 d . . . .
H4A H 0.151223 1.001300 0.641897 0.077 Uiso 1 1 calc R . . .
H4B H 0.167395 0.995884 0.554083 0.077 Uiso 1 1 calc R . . .
C20 C -0.1555(2) 0.78683(13) 0.48725(17) 0.0555(6) Uani 1 1 d . . . .
H20A H -0.172513 0.793382 0.429117 0.067 Uiso 1 1 calc R . . .
H20B H -0.241320 0.783459 0.498440 0.067 Uiso 1 1 calc R . . .
C44 C 0.5665(3) 0.92199(15) 0.84700(17) 0.0620(7) Uani 1 1 d . . . .
C40 C -0.0741(3) 0.57666(14) 0.65419(18) 0.0626(7) Uani 1 1 d . . . .
C14 C 0.2327(3) 0.63950(14) 0.4844(2) 0.0642(7) Uani 1 1 d . . . .
H14A H 0.262040 0.594778 0.499066 0.077 Uiso 1 1 calc R . . .
H14B H 0.208718 0.642922 0.425514 0.077 Uiso 1 1 calc R . . .
C37 C 0.3168(4) 0.95851(16) 0.4567(2) 0.0801(9) Uani 1 1 d . . . .
H37A H 0.384520 0.988204 0.488783 0.096 Uiso 1 1 calc R . . .
H37B H 0.231645 0.981491 0.441532 0.096 Uiso 1 1 calc R . . .
O32A O 0.3688(6) 0.8181(3) 0.2762(4) 0.0940(15) Uani 0.655(7) 1 d . P A 1
O32B O 0.3954(13) 0.7857(9) 0.3097(7) 0.123(4) Uani 0.345(7) 1 d . P A 2
C36 C 0.3525(4) 0.9385(2) 0.3818(2) 0.0875(10) Uani 1 1 d . . . .
H36A H 0.293262 0.903453 0.354596 0.105 Uiso 1 1 calc R . . .
H36B H 0.339964 0.975525 0.344732 0.105 Uiso 1 1 calc R . . .
C41 C -0.1953(4) 0.6008(2) 0.6808(3) 0.0900(11) Uani 1 1 d . . . .
H41A H -0.173093 0.641554 0.709896 0.135 Uiso 1 1 calc GR . . .
H41B H -0.217783 0.568585 0.715611 0.135 Uiso 1 1 calc GR . . .
H41C H -0.270539 0.607422 0.633612 0.135 Uiso 1 1 calc GR . . .
C42 C 0.0439(4) 0.5688(2) 0.7310(2) 0.0919(11) Uani 1 1 d . . . .
H42A H 0.119947 0.551932 0.716468 0.138 Uiso 1 1 calc GR . . .
H42B H 0.019930 0.538888 0.767678 0.138 Uiso 1 1 calc GR . . .
H42C H 0.066106 0.610800 0.756972 0.138 Uiso 1 1 calc GR . . .
C43 C -0.1083(5) 0.51105(18) 0.6122(3) 0.1043(14) Uani 1 1 d . . . .
H43A H -0.185406 0.515771 0.565705 0.156 Uiso 1 1 calc GR . . .
H43B H -0.127410 0.479890 0.649407 0.156 Uiso 1 1 calc GR . . .
H43C H -0.033748 0.495775 0.594927 0.156 Uiso 1 1 calc GR . . .
C30 C 0.2001(6) 0.7364(2) 0.2232(2) 0.1101(15) Uani 1 1 d . . . .
H30C H 0.143523 0.758141 0.175174 0.132 Uiso 0.655(7) 1 calc R P A 2
H30D H 0.200051 0.689816 0.211279 0.132 Uiso 0.655(7) 1 calc R P A 2
H30A H 0.184456 0.705808 0.178052 0.132 Uiso 0.345(7) 1 calc R P A 1
H30B H 0.139249 0.773049 0.205077 0.132 Uiso 0.345(7) 1 calc R P A 1
C34 C 0.5247(6) 0.8979(2) 0.3321(3) 0.1124(15) Uani 1 1 d . . . .
H34A H 0.618894 0.908376 0.342405 0.135 Uiso 1 1 calc R . . .
H34B H 0.475110 0.923579 0.285429 0.135 Uiso 1 1 calc R . . .
C33 C 0.5052(5) 0.8285(3) 0.3117(3) 0.1218(17) Uani 1 1 d . . . .
H33A H 0.554920 0.816367 0.273985 0.146 Uiso 0.655(7) 1 calc R P A 1
H33B H 0.537102 0.801965 0.360428 0.146 Uiso 0.655(7) 1 calc R P A 1
H33C H 0.516694 0.825127 0.257673 0.146 Uiso 0.345(7) 1 calc R P A 2
H33D H 0.582710 0.806981 0.347941 0.146 Uiso 0.345(7) 1 calc R P A 2
C31 C 0.3308(7) 0.7604(3) 0.2385(4) 0.1263(19) Uani 1 1 d . . . .
H31A H 0.389985 0.727087 0.270302 0.152 Uiso 0.655(7) 1 calc R P A 1
H31B H 0.349675 0.762710 0.186440 0.152 Uiso 0.655(7) 1 calc R P A 1
H31C H 0.385215 0.724498 0.228406 0.152 Uiso 0.345(7) 1 calc R P A 2
H31D H 0.328961 0.793693 0.197807 0.152 Uiso 0.345(7) 1 calc R P A 2
C45A C 0.5858(7) 0.8520(3) 0.8894(3) 0.0842(17) Uani 0.655(7) 1 d . P A 1
H45A H 0.499716 0.832664 0.884185 0.126 Uiso 0.655(7) 1 calc GR P A 1
H45B H 0.633673 0.856702 0.946019 0.126 Uiso 0.655(7) 1 calc GR P A 1
H45C H 0.635830 0.824102 0.863584 0.126 Uiso 0.655(7) 1 calc GR P A 1
C45B C 0.6938(18) 0.8870(11) 0.8687(7) 0.137(9) Uani 0.345(7) 1 d . P A 2
H45D H 0.677430 0.840506 0.863950 0.206 Uiso 0.345(7) 1 calc GR P A 2
H45E H 0.743314 0.897431 0.923733 0.206 Uiso 0.345(7) 1 calc GR P A 2
H45F H 0.744659 0.899888 0.832609 0.206 Uiso 0.345(7) 1 calc GR P A 2
C46A C 0.7070(6) 0.9495(4) 0.8578(4) 0.094(2) Uani 0.655(7) 1 d . P A 1
H46A H 0.754655 0.921290 0.830860 0.141 Uiso 0.655(7) 1 calc GR P A 1
H46B H 0.754373 0.951728 0.914785 0.141 Uiso 0.655(7) 1 calc GR P A 1
H46C H 0.700386 0.992724 0.834571 0.141 Uiso 0.655(7) 1 calc GR P A 1
C46B C 0.5867(15) 0.9990(5) 0.8625(7) 0.100(5) Uani 0.345(7) 1 d . P A 2
H46D H 0.646562 1.015569 0.833854 0.151 Uiso 0.345(7) 1 calc GR P A 2
H46E H 0.623852 1.007090 0.919756 0.151 Uiso 0.345(7) 1 calc GR P A 2
H46F H 0.501675 1.020843 0.843198 0.151 Uiso 0.345(7) 1 calc GR P A 2
C47A C 0.4953(7) 0.9635(4) 0.8948(3) 0.091(2) Uani 0.655(7) 1 d . P A 1
H47A H 0.490478 1.008140 0.876050 0.137 Uiso 0.655(7) 1 calc GR P A 1
H47B H 0.543855 0.961886 0.951601 0.137 Uiso 0.655(7) 1 calc GR P A 1
H47C H 0.406316 0.946819 0.887046 0.137 Uiso 0.655(7) 1 calc GR P A 1
C47B C 0.476(2) 0.9000(12) 0.8917(7) 0.159(11) Uani 0.345(7) 1 d . P A 2
H47D H 0.392620 0.923130 0.872664 0.239 Uiso 0.345(7) 1 calc GR P A 2
H47E H 0.515231 0.908645 0.948704 0.239 Uiso 0.345(7) 1 calc GR P A 2
H47F H 0.460627 0.853686 0.883488 0.239 Uiso 0.345(7) 1 calc GR P A 2
C27A C -0.0335(8) 0.7445(6) 0.3425(4) 0.095(2) Uani 0.655(7) 1 d . P A 1
H27A H -0.040941 0.787936 0.318455 0.114 Uiso 0.655(7) 1 calc R P A 1
H27B H -0.122001 0.730110 0.343100 0.114 Uiso 0.655(7) 1 calc R P A 1
C27B C -0.0116(11) 0.7070(6) 0.3415(6) 0.055(2) Uani 0.345(7) 1 d . P A 2
H27C H 0.015412 0.661227 0.348297 0.066 Uiso 0.345(7) 1 calc R P A 2
H27D H -0.108449 0.708905 0.329041 0.066 Uiso 0.345(7) 1 calc R P A 2
C28A C 0.0290(10) 0.7350(5) 0.2770(5) 0.094(3) Uani 0.655(7) 1 d . P A 2
H28A H -0.001481 0.706227 0.230183 0.113 Uiso 0.655(7) 1 calc R P A 2
H28B H -0.018312 0.776367 0.262623 0.113 Uiso 0.655(7) 1 calc R P A 2
C28B C 0.0246(16) 0.6974(11) 0.2953(10) 0.097(5) Uani 0.345(7) 1 d . P A 1
H28C H -0.035433 0.696909 0.240319 0.117 Uiso 0.345(7) 1 calc R P A 1
H28D H 0.019441 0.654192 0.318031 0.117 Uiso 0.345(7) 1 calc R P A 1
O29A O 0.1455(8) 0.7455(5) 0.2869(4) 0.121(3) Uani 0.655(7) 1 d . P A 2
O29B O 0.1638(13) 0.7043(7) 0.2879(7) 0.101(4) Uani 0.345(7) 1 d . P A 1

loop_
_atom_site_aniso_label
_atom_site_aniso_U_11
_atom_site_aniso_U_22
_atom_site_aniso_U_33
_atom_site_aniso_U_23
_atom_site_aniso_U_13
_atom_site_aniso_U_12
O38 0.0508(10) 0.0570(10) 0.0603(10) -0.0002(8) 0.0040(8) -0.0086(8)
O26 0.0536(10) 0.0740(12) 0.0589(10) 0.0095(9) 0.0181(8) -0.0073(8)
N11 0.0431(10) 0.0619(12) 0.0608(12) -0.0006(9) 0.0200(9) 0.0050(9)
N1 0.0399(10) 0.0553(12) 0.0768(14) 0.0021(10) 0.0108(10) 0.0057(9)
C13 0.0425(12) 0.0468(12) 0.0593(13) -0.0045(10) 0.0224(10) 0.0048(9)
C3 0.0314(10) 0.0456(11) 0.0694(15) -0.0043(10) 0.0065(10) 0.0091(8)
N24 0.0551(13) 0.0646(14) 0.0757(15) 0.0040(11) 0.0081(11) 0.0124(11)
N23 0.0707(16) 0.0575(13) 0.0833(16) 0.0080(12) 0.0199(13) 0.0105(11)
C25 0.0453(12) 0.0497(12) 0.0495(12) -0.0047(9) 0.0122(10) -0.0092(9)
O35 0.0974(19) 0.111(2) 0.0754(15) 0.0061(13) 0.0183(14) -0.0103(15)
C39 0.0371(11) 0.0444(11) 0.0587(13) -0.0009(9) 0.0065(10) -0.0063(8)
C9 0.0346(10) 0.0493(12) 0.0608(14) -0.0013(10) 0.0140(10) -0.0063(9)
C18 0.0368(11) 0.0508(12) 0.0531(12) -0.0053(10) 0.0096(9) -0.0076(9)
C19 0.0336(10) 0.0490(12) 0.0527(12) -0.0022(9) 0.0053(9) -0.0048(8)
C12 0.0410(12) 0.0573(14) 0.0653(15) 0.0014(11) 0.0121(11) 0.0032(10)
C8 0.0350(11) 0.0519(12) 0.0614(14) 0.0016(10) 0.0109(10) -0.0015(9)
C5 0.0385(11) 0.0399(11) 0.0730(16) -0.0060(10) 0.0068(11) -0.0016(9)
C6 0.0451(12) 0.0466(12) 0.0714(16) -0.0105(11) 0.0155(11) -0.0001(10)
C7 0.0444(12) 0.0467(12) 0.0599(14) -0.0011(10) 0.0132(10) -0.0049(9)
C15 0.0451(12) 0.0463(12) 0.0645(14) -0.0118(10) 0.0162(11) -0.0046(9)
C16 0.0500(13) 0.0413(11) 0.0697(15) -0.0007(10) 0.0110(11) -0.0006(10)
C17 0.0414(12) 0.0505(12) 0.0551(13) -0.0026(10) 0.0073(10) -0.0106(9)
C10 0.0372(11) 0.0633(14) 0.0644(15) -0.0019(11) 0.0182(10) -0.0056(10)
C2 0.0438(13) 0.0588(14) 0.0714(16) -0.0065(12) 0.0164(11) -0.0041(10)
N22 0.0659(16) 0.090(2) 0.124(3) -0.0398(18) 0.0407(17) -0.0030(14)
N21 0.0600(15) 0.092(2) 0.123(2) -0.0343(18) 0.0455(16) -0.0085(14)
C4 0.0458(13) 0.0461(13) 0.0907(19) -0.0115(12) 0.0047(13) 0.0049(10)
C20 0.0333(11) 0.0571(14) 0.0699(15) 0.0039(11) 0.0049(10) -0.0028(10)
C44 0.0545(15) 0.0666(16) 0.0613(15) -0.0068(12) 0.0110(12) -0.0027(12)
C40 0.0575(15) 0.0586(15) 0.0664(16) 0.0090(12) 0.0095(12) -0.0106(12)
C14 0.0571(15) 0.0535(14) 0.0878(19) -0.0188(13) 0.0305(14) -0.0030(11)
C37 0.092(2) 0.0609(17) 0.078(2) 0.0102(15) 0.0111(17) 0.0026(16)
O32A 0.112(4) 0.086(3) 0.087(3) -0.023(2) 0.034(3) -0.001(3)
O32B 0.105(7) 0.188(13) 0.076(6) 0.014(7) 0.024(5) -0.007(8)
C36 0.102(3) 0.091(2) 0.0606(18) 0.0149(16) 0.0093(17) -0.012(2)
C41 0.076(2) 0.095(2) 0.107(3) 0.029(2) 0.038(2) -0.0031(18)
C42 0.078(2) 0.104(3) 0.084(2) 0.025(2) 0.0080(18) -0.007(2)
C43 0.136(4) 0.069(2) 0.104(3) 0.0017(19) 0.029(3) -0.042(2)
C30 0.147(5) 0.111(3) 0.068(2) -0.017(2) 0.025(2) 0.005(3)
C34 0.142(4) 0.113(3) 0.098(3) 0.006(3) 0.060(3) -0.018(3)
C33 0.104(4) 0.159(5) 0.107(3) -0.020(3) 0.039(3) -0.020(3)
C31 0.150(5) 0.141(4) 0.114(4) -0.031(3) 0.080(4) -0.033(4)
C45A 0.088(4) 0.087(4) 0.066(3) 0.014(2) 0.003(3) 0.008(3)
C45B 0.127(13) 0.19(2) 0.062(6) -0.009(9) -0.020(7) 0.083(15)
C46A 0.068(3) 0.129(6) 0.075(3) -0.022(4) 0.005(3) -0.038(4)
C46B 0.129(11) 0.077(6) 0.073(6) -0.008(5) -0.006(6) -0.022(7)
C47A 0.088(4) 0.113(5) 0.066(3) -0.022(3) 0.012(3) 0.020(4)
C47B 0.186(18) 0.24(3) 0.047(6) 0.005(9) 0.021(8) -0.120(18)
C27A 0.086(4) 0.135(7) 0.058(3) 0.013(4) 0.010(3) -0.027(5)
C27B 0.061(5) 0.060(5) 0.048(5) -0.003(4) 0.020(4) -0.013(4)
C28A 0.105(6) 0.109(6) 0.061(4) 0.003(4) 0.011(3) 0.021(5)
C28B 0.084(9) 0.139(15) 0.053(7) -0.014(8) -0.004(6) -0.013(10)
O29A 0.111(5) 0.188(7) 0.079(3) -0.033(4) 0.052(3) -0.062(5)
O29B 0.101(7) 0.130(9) 0.065(5) -0.001(6) 0.014(4) 0.044(7)

loop_
_atom_type_symbol
_atom_type_description
_atom_type_scat_dispersion_real
_atom_type_scat_dispersion_imag
_atom_type_scat_source
C C 0.0181 0.0091 'International Tables Vol C Tables 4.2.6.8 and 6.1.1.4'
H H 0.0000 0.0000 'International Tables Vol C Tables 4.2.6.8 and 6.1.1.4'
N N 0.0311 0.0180 'International Tables Vol C Tables 4.2.6.8 and 6.1.1.4'
O O 0.0492 0.0322 'International Tables Vol C Tables 4.2.6.8 and 6.1.1.4'

loop_
_exptl_crystal_face_index_h
_exptl_crystal_face_index_k
_exptl_crystal_face_index_l
_exptl_crystal_face_perp_dist
2 -8 7 0.1355
3 -3 8 0.1286
4 0 7 0.1085
-6 0 -2 0.1586
-3 -6 -7 0.1128
-5 -7 -3 0.0567
-5 -9 0 0.0667
6 7 -2 0.0818
3 11 -2 0.0836
-5 -7 5 0.1146
-4 -11 2 0.0722
6 7 -5 0.1190
-3 -12 4 0.1042
-3 -6 9 0.1319
-1 11 -5 0.1609
-1 -1 11 0.1538
-1 0 -10 0.1612
-2 -7 -7 0.1169
1 10 6 0.0954
6 5 1 0.0983
0 12 5 0.1239
2 11 3 0.0965
-3 -11 -2 0.0754
-5 -9 0 0.0627
3 12 -1 0.0828
-3 -12 2 0.0762
1 13 -1 0.1146
5 -8 -7 0.2249

loop_
_geom_angle_atom_site_label_1
_geom_angle_atom_site_label_2
_geom_angle_atom_site_label_3
_geom_angle
C39 O38 C37 116.4(2)
C25 O26 C27A 119.8(4)
C25 O26 C27B 103.8(4)
N24 N11 C12 109.5(2)
N24 N11 C10 120.6(2)
C12 N11 C10 129.7(2)
C2 N1 C20 130.3(2)
N21 N1 C2 108.9(2)
N21 N1 C20 120.8(2)
N23 C13 C14 121.2(2)
C12 C13 N23 108.2(2)
C12 C13 C14 130.6(2)
C2 C3 C4 131.3(3)
N22 C3 C2 108.2(2)
N22 C3 C4 120.5(2)
N23 N24 N11 108.0(2)
N24 N23 C13 108.5(2)
O26 C25 C19 119.7(2)
O26 C25 C15 119.3(2)
C19 C25 C15 121.0(2)
C36 O35 C34 114.1(3)
O38 C39 C9 118.0(2)
O38 C39 C5 121.2(2)
C5 C39 C9 120.7(2)
C39 C9 C8 118.6(2)
C39 C9 C10 121.1(2)
C8 C9 C10 120.2(2)
C19 C18 H18 119.1
C17 C18 H18 119.1
C17 C18 C19 121.8(2)
C25 C19 C18 119.0(2)
C25 C19 C20 120.9(2)
C18 C19 C20 120.0(2)
N11 C12 H12 127.1
C13 C12 N11 105.8(2)
C13 C12 H12 127.1
C9 C8 H8 118.7
C7 C8 C9 122.6(2)
C7 C8 H8 118.7
C39 C5 C6 118.8(2)
C39 C5 C4 121.1(2)
C6 C5 C4 120.0(2)
C5 C6 H6 118.8
C7 C6 C5 122.3(2)
C7 C6 H6 118.8
C8 C7 C6 116.8(2)
C8 C7 C44 121.1(2)
C6 C7 C44 122.1(2)
C25 C15 C14 120.7(2)
C16 C15 C25 117.9(2)
C16 C15 C14 121.4(2)
C15 C16 H16 118.5
C15 C16 C17 123.1(2)
C17 C16 H16 118.5
C18 C17 C16 116.9(2)
C18 C17 C40 122.5(2)
C16 C17 C40 120.6(2)
N11 C10 C9 111.24(19)
N11 C10 H10A 109.4
N11 C10 H10B 109.4
C9 C10 H10A 109.4
C9 C10 H10B 109.4
H10A C10 H10B 108.0
N1 C2 C3 106.2(2)
N1 C2 H2 126.9
C3 C2 H2 126.9
N21 N22 C3 108.8(3)
N22 N21 N1 108.0(2)
C3 C4 C5 113.3(2)
C3 C4 H4A 108.9
C3 C4 H4B 108.9
C5 C4 H4A 108.9
C5 C4 H4B 108.9
H4A C4 H4B 107.7
N1 C20 C19 111.78(18)
N1 C20 H20A 109.3
N1 C20 H20B 109.3
C19 C20 H20A 109.3
C19 C20 H20B 109.3
H20A C20 H20B 107.9
C7 C44 C45A 110.0(3)
C7 C44 C46B 105.3(4)
C45B C44 C7 111.3(5)
C45B C44 C46B 111.9(11)
C46A C44 C7 109.6(3)
C46A C44 C45A 106.4(4)
C47A C44 C7 115.2(3)
C47A C44 C45A 105.7(4)
C47A C44 C46A 109.5(4)
C47B C44 C7 107.6(6)
C47B C44 C45B 113.5(14)
C47B C44 C46B 106.9(12)
C17 C40 C41 112.0(2)
C42 C40 C17 109.3(2)
C42 C40 C41 107.6(3)
C43 C40 C17 109.3(3)
C43 C40 C41 108.8(3)
C43 C40 C42 109.8(3)
C13 C14 C15 113.4(2)
C13 C14 H14A 108.9
C13 C14 H14B 108.9
C15 C14 H14A 108.9
C15 C14 H14B 108.9
H14A C14 H14B 107.7
O38 C37 H37A 109.6
O38 C37 H37B 109.6
O38 C37 C36 110.1(3)
H37A C37 H37B 108.2
C36 C37 H37A 109.6
C36 C37 H37B 109.6
C31 O32A C33 117.7(5)
C31 O32B C33 116.8(9)
O35 C36 C37 111.1(3)
O35 C36 H36A 109.4
O35 C36 H36B 109.4
C37 C36 H36A 109.4
C37 C36 H36B 109.4
H36A C36 H36B 108.0
C40 C41 H41A 109.5
C40 C41 H41B 109.5
C40 C41 H41C 109.5
H41A C41 H41B 109.5
H41A C41 H41C 109.5
H41B C41 H41C 109.5
C40 C42 H42A 109.5
C40 C42 H42B 109.5
C40 C42 H42C 109.5
H42A C42 H42B 109.5
H42A C42 H42C 109.5
H42B C42 H42C 109.5
C40 C43 H43A 109.5
C40 C43 H43B 109.5
C40 C43 H43C 109.5
H43A C43 H43B 109.5
H43A C43 H43C 109.5
H43B C43 H43C 109.5
H30C C30 H30D 107.7
H30A C30 H30B 107.1
C31 C30 H30C 108.8
C31 C30 H30D 108.8
C31 C30 H30A 107.7
C31 C30 H30B 107.7
C31 C30 O29B 118.4(7)
O29A C30 H30C 108.8
O29A C30 H30D 108.8
O29A C30 C31 113.9(4)
O29B C30 H30A 107.7
O29B C30 H30B 107.7
O35 C34 H34A 108.6
O35 C34 H34B 108.6
O35 C34 C33 114.5(4)
H34A C34 H34B 107.6
C33 C34 H34A 108.6
C33 C34 H34B 108.6
O32A C33 C34 107.9(5)
O32A C33 H33A 110.1
O32A C33 H33B 110.1
O32B C33 C34 130.6(8)
O32B C33 H33C 104.6
O32B C33 H33D 104.6
C34 C33 H33A 110.1
C34 C33 H33B 110.1
C34 C33 H33C 104.6
C34 C33 H33D 104.6
H33A C33 H33B 108.4
H33C C33 H33D 105.7
O32A C31 C30 122.1(5)
O32A C31 H31A 106.8
O32A C31 H31B 106.8
O32B C31 C30 121.3(7)
O32B C31 H31C 107.0
O32B C31 H31D 107.0
C30 C31 H31A 106.8
C30 C31 H31B 106.8
C30 C31 H31C 107.0
C30 C31 H31D 107.0
H31A C31 H31B 106.7
H31C C31 H31D 106.7
C44 C45A H45A 109.5
C44 C45A H45B 109.5
C44 C45A H45C 109.5
H45A C45A H45B 109.5
H45A C45A H45C 109.5
H45B C45A H45C 109.5
C44 C45B H45D 109.5
C44 C45B H45E 109.5
C44 C45B H45F 109.5
H45D C45B H45E 109.5
H45D C45B H45F 109.5
H45E C45B H45F 109.5
C44 C46A H46A 109.5
C44 C46A H46B 109.5
C44 C46A H46C 109.5
H46A C46A H46B 109.5
H46A C46A H46C 109.5
H46B C46A H46C 109.5
C44 C46B H46D 109.5
C44 C46B H46E 109.5
C44 C46B H46F 109.5
H46D C46B H46E 109.5
H46D C46B H46F 109.5
H46E C46B H46F 109.5
C44 C47A H47A 109.5
C44 C47A H47B 109.5
C44 C47A H47C 109.5
H47A C47A H47B 109.5
H47A C47A H47C 109.5
H47B C47A H47C 109.5
C44 C47B H47D 109.5
C44 C47B H47E 109.5
C44 C47B H47F 109.5
H47D C47B H47E 109.5
H47D C47B H47F 109.5
H47E C47B H47F 109.5
O26 C27A H27A 110.4
O26 C27A H27B 110.5
O26 C27A C28B 106.4(9)
H27A C27A H27B 108.6
C28B C27A H27A 110.4
C28B C27A H27B 110.4
O26 C27B H27C 109.8
O26 C27B H27D 109.8
H27C C27B H27D 108.2
C28A C27B O26 109.5(7)
C28A C27B H27C 109.8
C28A C27B H27D 109.8
C27B C28A H28A 107.6
C27B C28A H28B 107.6
H28A C28A H28B 107.1
O29A C28A C27B 118.8(8)
O29A C28A H28A 107.6
O29A C28A H28B 107.6
C27A C28B H28C 106.6
C27A C28B H28D 106.6
C27A C28B O29B 122.8(13)
H28C C28B H28D 106.6
O29B C28B H28C 106.6
O29B C28B H28D 106.6
C28A O29A C30 119.7(7)
C30 O29B C28B 126.1(10)

loop_
_geom_bond_atom_site_label_1
_geom_bond_atom_site_label_2
_geom_bond_distance
O38 C39 1.384(3)
O38 C37 1.445(4)
O26 C25 1.384(3)
O26 C27A 1.399(7)
O26 C27B 1.557(11)
N11 N24 1.333(3)
N11 C12 1.352(3)
N11 C10 1.475(3)
N1 C2 1.348(3)
N1 N21 1.344(4)
N1 C20 1.471(3)
C13 N23 1.353(4)
C13 C12 1.349(4)
C13 C14 1.483(4)
C3 C2 1.352(4)
C3 N22 1.347(4)
C3 C4 1.480(3)
N24 N23 1.312(4)
C25 C19 1.386(3)
C25 C15 1.391(3)
O35 C36 1.382(5)
O35 C34 1.416(5)
C39 C9 1.391(3)
C39 C5 1.387(4)
C9 C8 1.395(3)
C9 C10 1.507(3)
C18 H18 0.9300
C18 C19 1.390(3)
C18 C17 1.386(3)
C19 C20 1.519(3)
C12 H12 0.9300
C8 H8 0.9300
C8 C7 1.390(3)
C5 C6 1.396(4)
C5 C4 1.514(3)
C6 H6 0.9300
C6 C7 1.395(3)
C7 C44 1.531(4)
C15 C16 1.379(4)
C15 C14 1.521(4)
C16 H16 0.9300
C16 C17 1.397(4)
C17 C40 1.535(4)
C10 H10A 0.9700
C10 H10B 0.9700
C2 H2 0.9300
N22 N21 1.310(4)
C4 H4A 0.9700
C4 H4B 0.9700
C20 H20A 0.9700
C20 H20B 0.9700
C44 C45A 1.586(6)
C44 C45B 1.457(13)
C44 C46A 1.529(6)
C44 C46B 1.594(11)
C44 C47A 1.513(6)
C44 C47B 1.447(15)
C40 C41 1.543(5)
C40 C42 1.529(5)
C40 C43 1.509(5)
C14 H14A 0.9700
C14 H14B 0.9700
C37 H37A 0.9700
C37 H37B 0.9700
C37 C36 1.494(5)
O32A C33 1.392(8)
O32A C31 1.343(7)
O32B C33 1.432(15)
O32B C31 1.316(12)
C36 H36A 0.9700
C36 H36B 0.9700
C41 H41A 0.9600
C41 H41B 0.9600
C41 H41C 0.9600
C42 H42A 0.9600
C42 H42B 0.9600
C42 H42C 0.9600
C43 H43A 0.9600
C43 H43B 0.9600
C43 H43C 0.9600
C30 H30C 0.9700
C30 H30D 0.9700
C30 H30A 0.9700
C30 H30B 0.9700
C30 C31 1.398(7)
C30 O29A 1.383(7)
C30 O29B 1.429(14)
C34 H34A 0.9700
C34 H34B 0.9700
C34 C33 1.455(7)
C33 H33A 0.9700
C33 H33B 0.9700
C33 H33C 0.9700
C33 H33D 0.9700
C31 H31A 0.9700
C31 H31B 0.9700
C31 H31C 0.9700
C31 H31D 0.9700
C45A H45A 0.9600
C45A H45B 0.9600
C45A H45C 0.9600
C45B H45D 0.9600
C45B H45E 0.9600
C45B H45F 0.9600
C46A H46A 0.9600
C46A H46B 0.9600
C46A H46C 0.9600
C46B H46D 0.9600
C46B H46E 0.9600
C46B H46F 0.9600
C47A H47A 0.9600
C47A H47B 0.9600
C47A H47C 0.9600
C47B H47D 0.9600
C47B H47E 0.9600
C47B H47F 0.9600
C27A H27A 0.9700
C27A H27B 0.9700
C27A C28B 1.490(19)
C27B H27C 0.9700
C27B H27D 0.9700
C27B C28A 1.415(14)
C28A H28A 0.9700
C28A H28B 0.9700
C28A O29A 1.196(11)
C28B H28C 0.9700
C28B H28D 0.9700
C28B O29B 1.50(2)

loop_
_exptl_oxdiff_crystal_face_indexfrac_h
_exptl_oxdiff_crystal_face_indexfrac_k
_exptl_oxdiff_crystal_face_indexfrac_l
_exptl_oxdiff_crystal_face_x
_exptl_oxdiff_crystal_face_y
_exptl_oxdiff_crystal_face_z
2.3467 -7.8152 6.6521 0.9204 0.2728 -0.2800
2.6214 -2.8879 8.3055 0.8238 0.5668 -0.0089
3.8278 0.3692 6.9691 0.6083 0.7936 -0.0089
-6.1475 0.2522 -1.5510 -0.2998 -0.8465 0.4400
-2.7763 -6.2002 -7.0038 -0.3125 -0.8852 -0.3447
-4.6386 -7.1158 -3.0024 -0.0255 -0.9967 -0.0777
-4.9401 -8.6578 0.3280 0.2845 -0.9586 0.0091
5.7096 6.9449 -1.6022 -0.2785 0.9393 -0.2004
3.3328 11.4792 -1.6221 -0.5559 0.8075 0.1971
-5.4957 -7.1546 4.9025 0.5393 -0.7845 0.3061
-3.5304 -11.2494 1.8905 0.5597 -0.8131 -0.1600
5.5695 6.8826 -5.0380 -0.5348 0.7779 -0.3299
-2.5579 -11.5910 4.3318 0.7841 -0.6008 -0.1554
-3.4307 -6.4157 9.2146 0.8837 -0.3128 0.3482
-1.3088 10.6379 -5.3565 -0.9251 0.0234 0.3790
-1.2319 -1.1630 11.0201 0.8375 0.2481 0.4869
-0.7359 -0.3174 -10.2397 -0.7667 -0.5271 -0.3666
-2.3258 -6.6476 -7.3332 -0.3037 -0.8579 -0.4144
0.7497 10.1862 6.3045 0.0198 0.7495 0.6617
5.8686 4.6261 0.9829 0.0249 0.9761 -0.2161
-0.4923 11.7122 5.0755 -0.1768 0.5980 0.7817
2.3549 11.3934 2.7575 -0.2541 0.8577 0.4469
-2.6228 -11.2414 -2.4905 0.2594 -0.8754 -0.4078
-4.7254 -9.0256 0.0156 0.2843 -0.9580 -0.0375
2.9303 11.8833 -1.0810 -0.5457 0.7935 0.2695
-3.2616 -11.5568 1.5213 0.5540 -0.8055 -0.2104
0.5950 13.0797 -1.3588 -0.6872 0.5273 0.4998
4.5646 -7.9294 -6.7528 -0.0076 0.0047 -1.0000
